data_4029804
loop_
_publ_author_name
'Akalay, Deniz'
'D\"urner, Gerd'
'Bats, Jan W.'
'G\"obel, Michael W'

_publ_section_title
;
 C2-symmetric bisamidines: chiral Br\/onsted bases catalysing the
 Diels-Alder reaction of anthrones.
;
_journal_name_full 'Beilstein journal of organic chemistry'
_journal_page_first 28
_journal_paper_doi 10.3762/bjoc.4.28
_journal_volume 4
_journal_year 2008
_chemical_formula_moiety 'C30 H27 Cl2 N O3'
_chemical_formula_sum 'C30 H27 Cl2 N O3'
_chemical_formula_weight 520.43
_chemical_name_systematic
; 
 ? 
;
_space_group_IT_number 145
_symmetry_cell_setting trigonal
_symmetry_space_group_name_Hall 'P 32'
_symmetry_space_group_name_H-M 'P 32'
_atom_sites_solution_hydrogens geom
_atom_sites_solution_primary direct
_atom_sites_solution_secondary difmap
_audit_creation_method SHELXL-97
_cell_angle_alpha 90.00
_cell_angle_beta 90.00
_cell_angle_gamma 120.00
_cell_formula_units_Z 9
_cell_length_a 21.483(3)
_cell_length_b 21.483(3)
_cell_length_c 14.924(3)
_cell_measurement_reflns_used 168
_cell_measurement_temperature 168(2)
_cell_measurement_theta_max 23
_cell_measurement_theta_min 3
_cell_volume 5964.9(17)
_computing_cell_refinement 'SMART (Siemens, 1995)'
_computing_data_collection 'SMART (Siemens, 1995)'
_computing_data_reduction 'SAINT (Siemens, 1995)'
_computing_publication_material 'SHELXL-97 (Sheldrick, 1997)'
_computing_structure_refinement 'SHELXL-97 (Sheldrick, 1997)'
_computing_structure_solution 'SHELXS-97 (Sheldrick, 1997)'
_diffrn_ambient_temperature 168(2)
_diffrn_measured_fraction_theta_full 0.940
_diffrn_measured_fraction_theta_max 0.940
_diffrn_measurement_device_type SIEMENS_SMART_CCD
_diffrn_measurement_method \w
_diffrn_radiation_monochromator graphite
_diffrn_radiation_source 'normal-focus sealed tube'
_diffrn_radiation_type MoK\a
_diffrn_radiation_wavelength 0.71073
_diffrn_reflns_av_R_equivalents 0.1751
_diffrn_reflns_av_sigmaI/netI 0.2538
_diffrn_reflns_limit_h_max 28
_diffrn_reflns_limit_h_min -28
_diffrn_reflns_limit_k_max 26
_diffrn_reflns_limit_k_min -26
_diffrn_reflns_limit_l_max 19
_diffrn_reflns_limit_l_min -19
_diffrn_reflns_number 88688
_diffrn_reflns_theta_full 28.29
_diffrn_reflns_theta_max 28.29
_diffrn_reflns_theta_min 1.09
_diffrn_standards_decay_% 0.0
_diffrn_standards_interval_time 1200
_diffrn_standards_number 385
_exptl_absorpt_coefficient_mu 0.277
_exptl_absorpt_correction_T_max 1.000
_exptl_absorpt_correction_T_min 0.888
_exptl_absorpt_correction_type empirical
_exptl_absorpt_process_details ' SADABS, Sheldrick (2000)'
_exptl_crystal_colour colorless
_exptl_crystal_density_diffrn 1.304
_exptl_crystal_density_method 'not measured'
_exptl_crystal_description rod
_exptl_crystal_F_000 2448
_exptl_crystal_size_max 0.9
_exptl_crystal_size_mid 0.11
_exptl_crystal_size_min 0.10
_refine_diff_density_max 0.550
_refine_diff_density_min -0.311
_refine_diff_density_rms 0.068
_refine_ls_abs_structure_details 'Flack H D (1983), Acta Cryst. A39, 876-881'
_refine_ls_abs_structure_Flack -0.03(5)
_refine_ls_extinction_method none
_refine_ls_goodness_of_fit_ref 0.889
_refine_ls_hydrogen_treatment constr
_refine_ls_matrix_type full
_refine_ls_number_parameters 974
_refine_ls_number_reflns 18073
_refine_ls_number_restraints 1
_refine_ls_restrained_S_all 0.889
_refine_ls_R_factor_all 0.1820
_refine_ls_R_factor_gt 0.0604
_refine_ls_shift/su_max 0.001
_refine_ls_shift/su_mean 0.000
_refine_ls_structure_factor_coef Fsqd
_refine_ls_weighting_details 'calc w=1/[\s^2^(Fo^2^)+(0.04P)^2^] where P=(Fo^2^+2Fc^2^)/3'
_refine_ls_weighting_scheme calc
_refine_ls_wR_factor_gt 0.0948
_refine_ls_wR_factor_ref 0.1194
_reflns_number_gt 8389
_reflns_number_total 18073
_reflns_threshold_expression I>2sigma(I)
_cod_data_source_file 1860-5397-4-28-S3.cif
_cod_data_source_block akalay9
_cod_depositor_comments
;
The following automatic conversions were performed:

'_symmetry_cell_setting' tag value 'triginal' was replaced with
'trigonal' value as specified in the replacement file
'/home/robertas/cod-tools/perl-scripts/inputs/replacement_values.lst'.

Automatic conversion script
Id: cif_fix_values 3143 2015-03-26 13:38:13Z robertas 
;
_cod_original_cell_volume 5964.8(15)
_cod_database_code 4029804

loop_
_symmetry_equiv_pos_as_xyz
'x, y, z'
'-y, x-y, z+2/3'
'-x+y, -x, z+1/3'

loop_
_atom_site_label
_atom_site_type_symbol
_atom_site_fract_x
_atom_site_fract_y
_atom_site_fract_z
_atom_site_U_iso_or_equiv
_atom_site_adp_type
_atom_site_occupancy
_atom_site_symmetry_multiplicity
_atom_site_calc_flag
_atom_site_refinement_flags
Cl1 Cl 0.39360(9) 0.52672(10) 0.81799(12) 0.0389(5) Uani 1 1 d .
Cl2 Cl 0.21296(10) 0.42529(10) 0.60735(11) 0.0439(5) Uani 1 1 d .
O2 O 0.2634(2) 0.6297(2) 0.5873(3) 0.0318(11) Uani 1 1 d .
O3 O 0.1254(2) 0.5548(2) 0.9370(3) 0.0310(11) Uani 1 1 d .
H3A H 0.0942 0.5605 0.9103 0.046 Uiso 1 1 calc R
C7 C 0.3347(3) 0.5341(3) 0.8910(4) 0.0269(17) Uani 1 1 d .
C11 C 0.2301(3) 0.5440(3) 0.9197(5) 0.0260(16) Uani 1 1 d .
C6 C 0.2787(3) 0.5414(3) 0.8593(4) 0.0208(15) Uani 1 1 d .
C17 C 0.1550(4) 0.4342(4) 0.6831(4) 0.0302(17) Uani 1 1 d .
C4 C 0.2638(3) 0.6185(3) 0.7515(4) 0.0194(14) Uani 1 1 d .
H4A H 0.3139 0.6587 0.7623 0.023 Uiso 1 1 calc R
C18 C 0.1831(3) 0.4884(3) 0.7475(4) 0.0214(15) Uani 1 1 d .
C13 C 0.1360(4) 0.4919(3) 0.8072(4) 0.0245(16) Uani 1 1 d .
C5 C 0.2609(3) 0.5440(3) 0.7612(4) 0.0223(15) Uani 1 1 d .
H5A H 0.2940 0.5384 0.7191 0.027 Uiso 1 1 calc R
N1 N 0.1773(3) 0.6361(3) 0.6727(3) 0.0226(12) Uani 1 1 d .
C14 C 0.0624(3) 0.4429(3) 0.8047(4) 0.0310(18) Uani 1 1 d .
H14A H 0.0306 0.4462 0.8463 0.037 Uiso 1 1 calc R
C12 C 0.1719(3) 0.5516(3) 0.8747(4) 0.0295(17) Uani 1 1 d .
C1 C 0.2127(3) 0.6235(3) 0.8173(4) 0.0207(15) Uani 1 1 d .
H1A H 0.2403 0.6653 0.8582 0.025 Uiso 1 1 calc R
C21 C 0.0552(3) 0.6202(4) 0.4880(4) 0.0289(16) Uani 1 1 d .
H21A H 0.0184 0.5845 0.4516 0.035 Uiso 1 1 calc R
C8 C 0.3443(3) 0.5306(3) 0.9830(4) 0.0302(17) Uani 1 1 d .
H8A H 0.3830 0.5255 1.0051 0.036 Uiso 1 1 calc R
C3 C 0.2375(3) 0.6279(3) 0.6612(5) 0.0261(16) Uani 1 1 d .
C20 C 0.0893(3) 0.5987(4) 0.5518(4) 0.0303(17) Uani 1 1 d .
O1 O 0.1105(2) 0.6400(2) 0.7913(3) 0.0317(12) Uani 1 1 d .
C28 C 0.2245(3) 0.7859(3) 0.6475(4) 0.0302(17) Uani 1 1 d .
H28A H 0.2351 0.7626 0.6988 0.036 Uiso 1 1 calc R
C15 C 0.0366(3) 0.3893(3) 0.7403(5) 0.0378(19) Uani 1 1 d .
H15A H -0.0133 0.3552 0.7384 0.045 Uiso 1 1 calc R
C24 C 0.1629(3) 0.7274(4) 0.5941(4) 0.0269(16) Uani 1 1 d .
C19 C 0.1420(3) 0.6539(4) 0.6036(4) 0.0228(15) Uani 1 1 d .
C25 C 0.0705(3) 0.5216(3) 0.5584(4) 0.0259(16) Uani 1 1 d .
H25A H 0.0888 0.5151 0.6172 0.031 Uiso 1 1 calc R
C10 C 0.2403(4) 0.5426(3) 1.0120(4) 0.0314(17) Uani 1 1 d .
H10A H 0.2091 0.5470 1.0535 0.038 Uiso 1 1 calc R
C30 C 0.2914(4) 0.8230(4) 0.5892(5) 0.052(2) Uani 1 1 d .
H30A H 0.3024 0.7872 0.5652 0.079 Uiso 1 1 calc R
H30B H 0.3320 0.8581 0.6253 0.079 Uiso 1 1 calc R
H30C H 0.2829 0.8477 0.5396 0.079 Uiso 1 1 calc R
C9 C 0.2969(4) 0.5346(3) 1.0410(5) 0.0356(18) Uani 1 1 d .
H9A H 0.3033 0.5318 1.1036 0.043 Uiso 1 1 calc R
C22 C 0.0734(3) 0.6909(3) 0.4766(5) 0.0314(17) Uani 1 1 d .
H22A H 0.0499 0.7036 0.4324 0.038 Uiso 1 1 calc R
C2 C 0.1601(3) 0.6348(3) 0.7643(4) 0.0228(15) Uani 1 1 d .
C23 C 0.1257(3) 0.7424(4) 0.5295(4) 0.0304(17) Uani 1 1 d .
H23A H 0.1371 0.7909 0.5218 0.037 Uiso 1 1 calc R
C16 C 0.0819(4) 0.3846(3) 0.6791(5) 0.0331(18) Uani 1 1 d .
H16A H 0.0635 0.3479 0.6348 0.040 Uiso 1 1 calc R
C29 C 0.2056(4) 0.8400(4) 0.6856(5) 0.063(2) Uani 1 1 d .
H29A H 0.2467 0.8769 0.7192 0.095 Uiso 1 1 calc R
H29B H 0.1641 0.8153 0.7256 0.095 Uiso 1 1 calc R
H29C H 0.1938 0.8626 0.6364 0.095 Uiso 1 1 calc R
Cl3 Cl 0.46910(9) 0.18943(9) 0.91373(12) 0.0372(5) Uani 1 1 d .
Cl4 Cl 0.55971(9) 0.10118(9) 1.13112(12) 0.0419(5) Uani 1 1 d .
N2 N 0.7999(3) 0.3159(2) 1.0497(3) 0.0201(12) Uani 1 1 d .
O4 O 0.8705(2) 0.3186(2) 0.9303(3) 0.0356(12) Uani 1 1 d .
C37 C 0.5353(3) 0.1956(3) 0.8387(4) 0.0238(16) Uani 1 1 d .
C41 C 0.6496(3) 0.2091(3) 0.8124(4) 0.0216(15) Uani 1 1 d .
O5 O 0.7055(2) 0.3029(2) 1.1390(3) 0.0319(12) Uani 1 1 d .
O6 O 0.7668(2) 0.2226(2) 0.7902(3) 0.0358(12) Uani 1 1 d .
H6A H 0.8054 0.2320 0.8155 0.054 Uiso 1 1 calc R
C43 C 0.6971(3) 0.1627(3) 0.9246(4) 0.0220(15) Uani 1 1 d .
C35 C 0.6230(3) 0.2139(3) 0.9718(4) 0.0217(15) Uani 1 1 d .
H35A H 0.5852 0.2085 1.0152 0.026 Uiso 1 1 calc R
C42 C 0.7182(4) 0.2209(3) 0.8545(4) 0.0278(17) Uani 1 1 d .
C49 C 0.8553(3) 0.3385(3) 1.1185(4) 0.0230(16) Uani 1 1 d .
C36 C 0.5985(3) 0.2058(3) 0.8718(4) 0.0213(16) Uani 1 1 d .
C40 C 0.6369(3) 0.2033(3) 0.7201(4) 0.0299(17) Uani 1 1 d .
H40A H 0.6722 0.2064 0.6791 0.036 Uiso 1 1 calc R
C33 C 0.7299(3) 0.3036(3) 1.0647(5) 0.0261(16) Uani 1 1 d .
C39 C 0.5706(4) 0.1929(4) 0.6894(5) 0.041(2) Uani 1 1 d .
H39A H 0.5611 0.1894 0.6269 0.049 Uiso 1 1 calc R
C34 C 0.6922(3) 0.2894(3) 0.9751(4) 0.0194(14) Uani 1 1 d .
H34A H 0.6795 0.3275 0.9626 0.023 Uiso 1 1 calc R
C53 C 0.9572(4) 0.4338(4) 1.1933(5) 0.039(2) Uani 1 1 d .
H53A H 0.9905 0.4835 1.2018 0.047 Uiso 1 1 calc R
C58 C 0.8938(4) 0.4682(4) 1.0736(4) 0.0333(17) Uani 1 1 d .
H58A H 0.8652 0.4430 1.0191 0.040 Uiso 1 1 calc R
C47 C 0.6227(3) 0.1070(3) 1.0519(4) 0.0264(17) Uani 1 1 d .
C38 C 0.5198(4) 0.1879(4) 0.7482(5) 0.0368(19) Uani 1 1 d .
H38A H 0.4744 0.1791 0.7272 0.044 Uiso 1 1 calc R
C31 C 0.7475(3) 0.2939(3) 0.9051(4) 0.0222(15) Uani 1 1 d .
H31A H 0.7582 0.3333 0.8614 0.027 Uiso 1 1 calc R
C48 C 0.6475(3) 0.1605(3) 0.9858(4) 0.0212(15) Uani 1 1 d .
C32 C 0.8147(4) 0.3118(3) 0.9583(4) 0.0263(17) Uani 1 1 d .
C54 C 0.9033(3) 0.4121(4) 1.1299(4) 0.0295(17) Uani 1 1 d .
Cl5 Cl -0.20354(9) -0.05130(9) 1.09820(12) 0.0391(5) Uani 1 1 d .
Cl6 Cl -0.10478(9) 0.12441(10) 0.88208(11) 0.0404(5) Uani 1 1 d .
C84 C 0.2327(3) 0.1431(4) 0.8886(5) 0.0364(19) Uani 1 1 d .
O8 O 0.0398(2) 0.0655(2) 0.8769(3) 0.0349(12) Uani 1 1 d .
N3 N 0.1335(3) 0.1432(3) 0.9674(3) 0.0232(13) Uani 1 1 d .
C70 C -0.0322(4) 0.0956(4) 1.2947(5) 0.0332(18) Uani 1 1 d .
H70A H 0.0032 0.1266 1.3364 0.040 Uiso 1 1 calc R
C66 C -0.0706(3) 0.0571(3) 1.1421(5) 0.0263(17) Uani 1 1 d .
C78 C -0.0201(3) 0.1509(3) 1.0280(4) 0.0246(16) Uani 1 1 d .
C90 C 0.1876(5) 0.0111(4) 0.8812(6) 0.080(3) Uani 1 1 d .
H90A H 0.1442 0.0062 0.8528 0.120 Uiso 1 1 calc R
H90B H 0.1751 -0.0319 0.9168 0.120 Uiso 1 1 calc R
H90C H 0.2224 0.0168 0.8348 0.120 Uiso 1 1 calc R
C71 C -0.0183(3) 0.1034(3) 1.2026(5) 0.0254(16) Uani 1 1 d .
C77 C -0.0425(3) 0.1803(3) 0.9629(4) 0.0296(17) Uani 1 1 d .
C69 C -0.0985(4) 0.0416(4) 1.3236(5) 0.041(2) Uani 1 1 d .
H69A H -0.1074 0.0351 1.3862 0.049 Uiso 1 1 calc R
C62 C 0.1458(4) 0.1616(3) 1.0594(5) 0.0288(17) Uani 1 1 d .
O7 O 0.2017(2) 0.2107(2) 1.0888(3) 0.0349(12) Uani 1 1 d .
C55 C 0.8048(3) 0.2065(3) 1.1617(4) 0.0286(17) Uani 1 1 d .
H55A H 0.7778 0.1991 1.1045 0.034 Uiso 1 1 calc R
C45 C 0.6950(4) 0.0615(4) 0.9927(5) 0.041(2) Uani 1 1 d .
H45A H 0.7112 0.0277 0.9941 0.050 Uiso 1 1 calc R
C86 C 0.1913(4) 0.3476(4) 0.8832(5) 0.059(2) Uani 1 1 d .
H86A H 0.2241 0.3590 0.9341 0.088 Uiso 1 1 calc R
H86B H 0.1569 0.3636 0.8961 0.088 Uiso 1 1 calc R
H86C H 0.2190 0.3721 0.8295 0.088 Uiso 1 1 calc R
O9 O 0.0991(2) 0.2041(2) 1.2263(3) 0.0335(12) Uani 1 1 d .
H9B H 0.1376 0.2342 1.2015 0.050 Uiso 1 1 calc R
C85 C 0.1505(4) 0.2657(3) 0.8671(5) 0.0340(18) Uani 1 1 d .
H85A H 0.1207 0.2427 0.9216 0.041 Uiso 1 1 calc R
C81 C 0.2549(4) 0.2646(4) 0.7921(5) 0.0396(19) Uani 1 1 d .
H81A H 0.2636 0.3062 0.7595 0.047 Uiso 1 1 calc R
C51 C 0.9144(4) 0.3101(4) 1.2335(4) 0.0340(18) Uani 1 1 d .
H51A H 0.9194 0.2764 1.2696 0.041 Uiso 1 1 calc R
C27 C 0.1060(4) 0.5011(4) 0.4850(5) 0.043(2) Uani 1 1 d .
H27A H 0.1579 0.5345 0.4857 0.065 Uiso 1 1 calc R
H27B H 0.0864 0.5037 0.4266 0.065 Uiso 1 1 calc R
H27C H 0.0964 0.4521 0.4952 0.065 Uiso 1 1 calc R
C89 C 0.2882(4) 0.0885(4) 0.9876(5) 0.052(2) Uani 1 1 d .
H89A H 0.3063 0.1304 1.0271 0.078 Uiso 1 1 calc R
H89B H 0.3246 0.0968 0.9424 0.078 Uiso 1 1 calc R
H89C H 0.2776 0.0459 1.0230 0.078 Uiso 1 1 calc R
C44 C 0.7210(4) 0.1144(4) 0.9280(4) 0.0362(18) Uani 1 1 d .
H44A H 0.7555 0.1173 0.8858 0.043 Uiso 1 1 calc R
C88 C 0.2204(3) 0.0767(4) 0.9418(5) 0.041(2) Uani 1 1 d .
H88A H 0.1845 0.0681 0.9897 0.050 Uiso 1 1 calc R
C83 C 0.2864(4) 0.1740(4) 0.8252(5) 0.047(2) Uani 1 1 d .
H83A H 0.3160 0.1536 0.8138 0.057 Uiso 1 1 calc R
C59 C 0.9640(4) 0.5300(4) 1.0425(5) 0.053(2) Uani 1 1 d .
H59A H 0.9549 0.5627 1.0063 0.080 Uiso 1 1 calc R
H59B H 0.9895 0.5118 1.0062 0.080 Uiso 1 1 calc R
H59C H 0.9933 0.5558 1.0945 0.080 Uiso 1 1 calc R
C68 C -0.1522(4) -0.0032(4) 1.2655(5) 0.0339(18) Uani 1 1 d .
H68A H -0.1984 -0.0382 1.2866 0.041 Uiso 1 1 calc R
C50 C 0.8577(3) 0.2849(3) 1.1686(4) 0.0230(15) Uani 1 1 d .
C57 C 0.7500(4) 0.1806(4) 1.2368(5) 0.0402(19) Uani 1 1 d .
H57A H 0.7287 0.2115 1.2405 0.060 Uiso 1 1 calc R
H57B H 0.7737 0.1823 1.2936 0.060 Uiso 1 1 calc R
H57C H 0.7122 0.1310 1.2248 0.060 Uiso 1 1 calc R
C79 C 0.1900(3) 0.1756(3) 0.9004(4) 0.0234(16) Uani 1 1 d .
C65 C -0.0449(3) 0.0723(3) 1.0434(4) 0.0249(16) Uani 1 1 d .
H65A H -0.0829 0.0400 1.0001 0.030 Uiso 1 1 calc R
C63 C 0.0623(3) 0.0877(3) 0.9490(5) 0.0214(15) Uani 1 1 d .
C64 C 0.0234(3) 0.0639(3) 1.0407(4) 0.0186(15) Uani 1 1 d .
H64A H 0.0096 0.0129 1.0533 0.022 Uiso 1 1 calc R
C72 C 0.0507(3) 0.1583(3) 1.1611(4) 0.0243(16) Uani 1 1 d .
C60 C 0.8502(4) 0.4943(4) 1.1273(6) 0.066(3) Uani 1 1 d .
H60A H 0.8433 0.5285 1.0912 0.099 Uiso 1 1 calc R
H60B H 0.8762 0.5179 1.1824 0.099 Uiso 1 1 calc R
H60C H 0.8033 0.4531 1.1428 0.099 Uiso 1 1 calc R
C56 C 0.8404(4) 0.1597(4) 1.1564(5) 0.056(2) Uani 1 1 d .
H56A H 0.8737 0.1752 1.1055 0.085 Uiso 1 1 calc R
H56B H 0.8033 0.1092 1.1484 0.085 Uiso 1 1 calc R
H56C H 0.8670 0.1648 1.2119 0.085 Uiso 1 1 calc R
C61 C 0.0783(3) 0.1142(3) 1.1112(4) 0.0257(16) Uani 1 1 d .
H61A H 0.0878 0.0849 1.1553 0.031 Uiso 1 1 calc R
C74 C 0.0556(3) 0.2708(3) 1.0891(5) 0.0322(18) Uani 1 1 d .
H74A H 0.0891 0.3013 1.1328 0.039 Uiso 1 1 calc R
C52 C 0.9622(4) 0.3830(4) 1.2441(5) 0.040(2) Uani 1 1 d .
H52A H 0.9993 0.3982 1.2876 0.048 Uiso 1 1 calc R
C75 C 0.0312(4) 0.2987(4) 1.0237(5) 0.0384(19) Uani 1 1 d .
H75A H 0.0482 0.3489 1.0226 0.046 Uiso 1 1 calc R
C73 C 0.0302(3) 0.1969(3) 1.0901(4) 0.0238(15) Uani 1 1 d .
C26 C -0.0119(3) 0.4681(4) 0.5552(5) 0.043(2) Uani 1 1 d .
H26A H -0.0356 0.4797 0.6032 0.064 Uiso 1 1 calc R
H26B H -0.0211 0.4190 0.5633 0.064 Uiso 1 1 calc R
H26C H -0.0310 0.4720 0.4971 0.064 Uiso 1 1 calc R
C76 C -0.0187(4) 0.2540(4) 0.9584(5) 0.0374(19) Uani 1 1 d .
H76A H -0.0355 0.2731 0.9132 0.045 Uiso 1 1 calc R
C46 C 0.6452(4) 0.0569(4) 1.0559(5) 0.0387(19) Uani 1 1 d .
H46A H 0.6273 0.0205 1.1005 0.046 Uiso 1 1 calc R
C80 C 0.1980(4) 0.2347(3) 0.8543(4) 0.0304(17) Uani 1 1 d .
C82 C 0.2980(4) 0.2356(4) 0.7770(5) 0.045(2) Uani 1 1 d .
H82A H 0.3357 0.2568 0.7342 0.054 Uiso 1 1 calc R
C87 C 0.0990(4) 0.2474(4) 0.7885(5) 0.043(2) Uani 1 1 d .
H87A H 0.0729 0.1953 0.7790 0.065 Uiso 1 1 calc R
H87B H 0.1263 0.2715 0.7344 0.065 Uiso 1 1 calc R
H87C H 0.0647 0.2637 0.8015 0.065 Uiso 1 1 calc R
C67 C -0.1357(3) 0.0053(3) 1.1727(5) 0.0281(17) Uani 1 1 d .

loop_
_atom_site_aniso_label
_atom_site_aniso_U_11
_atom_site_aniso_U_22
_atom_site_aniso_U_33
_atom_site_aniso_U_23
_atom_site_aniso_U_13
_atom_site_aniso_U_12
Cl1 0.0383(11) 0.0526(12) 0.0406(11) 0.0076(10) 0.0016(9) 0.0338(10)
Cl2 0.0583(13) 0.0419(12) 0.0391(12) -0.0113(9) -0.0044(10) 0.0308(11)
O2 0.031(3) 0.039(3) 0.035(3) 0.004(2) 0.001(2) 0.025(2)
O3 0.022(2) 0.054(3) 0.016(2) 0.000(2) 0.001(2) 0.018(2)
C7 0.036(4) 0.019(4) 0.031(4) 0.000(3) 0.011(3) 0.018(3)
C11 0.030(4) 0.013(3) 0.039(5) -0.003(3) -0.005(4) 0.014(3)
C6 0.022(4) 0.017(4) 0.023(4) -0.001(3) -0.010(3) 0.009(3)
C17 0.034(4) 0.041(4) 0.027(4) 0.007(4) 0.006(3) 0.027(4)
C4 0.017(3) 0.025(4) 0.022(4) -0.003(3) -0.008(3) 0.016(3)
C18 0.029(4) 0.016(4) 0.022(4) 0.000(3) -0.013(3) 0.014(3)
C13 0.037(4) 0.020(4) 0.022(4) 0.006(3) -0.003(3) 0.018(3)
C5 0.031(4) 0.015(3) 0.019(4) 0.006(3) 0.010(3) 0.010(3)
N1 0.019(3) 0.028(3) 0.029(3) -0.001(3) -0.003(3) 0.018(3)
C14 0.029(4) 0.020(4) 0.042(5) 0.001(4) -0.001(4) 0.010(3)
C12 0.032(4) 0.026(4) 0.030(4) -0.012(3) -0.011(3) 0.015(4)
C1 0.021(4) 0.023(4) 0.018(4) -0.001(3) -0.006(3) 0.011(3)
C21 0.025(4) 0.041(5) 0.020(4) -0.002(3) 0.001(3) 0.016(4)
C8 0.028(4) 0.036(4) 0.029(4) 0.007(3) -0.012(3) 0.017(4)
C3 0.028(4) 0.015(4) 0.035(5) 0.002(3) 0.010(3) 0.011(3)
C20 0.025(4) 0.053(5) 0.024(4) -0.004(4) 0.006(3) 0.028(4)
O1 0.026(3) 0.046(3) 0.035(3) -0.007(2) -0.004(2) 0.027(3)
C28 0.037(4) 0.018(4) 0.038(4) -0.002(3) -0.004(4) 0.015(3)
C15 0.023(4) 0.023(4) 0.061(5) 0.010(4) -0.007(4) 0.007(3)
C24 0.029(4) 0.041(4) 0.024(4) -0.003(3) -0.004(3) 0.027(4)
C19 0.022(4) 0.038(4) 0.017(4) 0.003(3) 0.002(3) 0.022(3)
C25 0.025(4) 0.017(4) 0.036(4) 0.000(3) -0.009(3) 0.011(3)
C10 0.045(5) 0.028(4) 0.021(4) 0.003(3) -0.006(3) 0.018(4)
C30 0.034(5) 0.036(5) 0.061(6) -0.011(4) -0.001(4) -0.003(4)
C9 0.029(4) 0.038(5) 0.034(4) 0.004(4) -0.005(4) 0.013(4)
C22 0.028(4) 0.032(4) 0.038(5) 0.005(4) -0.007(4) 0.017(4)
C2 0.022(4) 0.020(4) 0.024(4) -0.004(3) -0.006(3) 0.009(3)
C23 0.037(4) 0.031(4) 0.027(4) 0.003(3) 0.001(4) 0.020(4)
C16 0.039(5) 0.020(4) 0.039(5) -0.007(3) -0.012(4) 0.013(4)
C29 0.093(7) 0.075(6) 0.055(6) -0.032(5) -0.031(5) 0.067(6)
Cl3 0.0253(10) 0.0501(12) 0.0353(11) -0.0069(9) -0.0047(9) 0.0181(9)
Cl4 0.0398(12) 0.0400(11) 0.0301(10) 0.0082(9) 0.0093(9) 0.0081(9)
N2 0.017(3) 0.024(3) 0.020(3) 0.001(3) 0.000(2) 0.010(3)
O4 0.021(3) 0.051(3) 0.033(3) 0.002(2) 0.009(2) 0.016(3)
C37 0.022(4) 0.018(4) 0.033(5) 0.007(3) 0.006(3) 0.011(3)
C41 0.019(4) 0.018(4) 0.016(4) -0.003(3) 0.001(3) 0.000(3)
O5 0.028(3) 0.041(3) 0.023(3) -0.011(2) -0.001(2) 0.015(2)
O6 0.043(3) 0.069(4) 0.014(2) -0.006(2) 0.001(2) 0.042(3)
C43 0.020(4) 0.025(4) 0.019(4) -0.002(3) -0.005(3) 0.009(3)
C35 0.024(4) 0.018(4) 0.018(4) -0.002(3) 0.003(3) 0.006(3)
C42 0.031(4) 0.028(4) 0.026(4) 0.003(3) -0.009(3) 0.016(4)
C49 0.010(3) 0.038(4) 0.016(4) -0.001(3) 0.003(3) 0.008(3)
C36 0.023(4) 0.016(4) 0.013(4) -0.002(3) -0.011(3) 0.001(3)
C40 0.024(4) 0.034(4) 0.024(4) -0.004(3) 0.003(3) 0.009(3)
C33 0.023(4) 0.020(4) 0.042(5) -0.003(3) 0.000(4) 0.015(3)
C39 0.051(5) 0.054(5) 0.016(4) -0.004(4) -0.006(4) 0.025(4)
C34 0.023(4) 0.025(4) 0.014(3) -0.005(3) -0.004(3) 0.015(3)
C53 0.021(4) 0.050(5) 0.035(5) -0.001(4) -0.003(4) 0.009(4)
C58 0.034(4) 0.032(4) 0.029(4) 0.007(3) 0.001(4) 0.013(4)
C47 0.026(4) 0.025(4) 0.022(4) -0.002(3) -0.009(3) 0.007(3)
C38 0.039(5) 0.045(5) 0.026(4) -0.001(4) -0.021(4) 0.021(4)
C31 0.021(4) 0.022(4) 0.018(4) 0.008(3) -0.001(3) 0.007(3)
C48 0.021(4) 0.023(4) 0.020(4) 0.000(3) -0.007(3) 0.011(3)
C32 0.030(4) 0.027(4) 0.020(4) 0.003(3) -0.009(3) 0.012(4)
C54 0.020(4) 0.038(5) 0.027(4) 0.001(3) 0.001(3) 0.012(4)
Cl5 0.0247(10) 0.0351(11) 0.0451(12) -0.0092(9) 0.0016(9) 0.0057(9)
Cl6 0.0387(11) 0.0508(12) 0.0393(12) -0.0100(9) -0.0155(9) 0.0280(10)
C84 0.014(4) 0.043(5) 0.044(5) 0.014(4) 0.003(3) 0.008(4)
O8 0.020(3) 0.035(3) 0.035(3) -0.010(3) -0.011(2) 0.002(2)
N3 0.022(3) 0.026(3) 0.021(3) 0.005(3) 0.000(3) 0.011(3)
C70 0.037(5) 0.027(4) 0.039(5) -0.009(4) -0.005(4) 0.019(4)
C66 0.023(4) 0.020(4) 0.044(5) 0.004(4) 0.006(4) 0.017(3)
C78 0.026(4) 0.023(4) 0.027(4) 0.003(3) 0.000(3) 0.013(3)
C90 0.086(7) 0.035(5) 0.094(8) -0.002(5) -0.037(6) 0.013(5)
C71 0.032(4) 0.028(4) 0.031(4) -0.007(3) -0.004(4) 0.026(4)
C77 0.023(4) 0.031(4) 0.036(4) -0.008(3) 0.001(3) 0.014(3)
C69 0.059(6) 0.044(5) 0.029(5) 0.001(4) -0.001(4) 0.033(5)
C62 0.030(4) 0.020(4) 0.039(5) 0.007(4) 0.003(4) 0.015(4)
O7 0.023(3) 0.022(3) 0.043(3) -0.003(2) -0.014(2) -0.002(2)
C55 0.032(4) 0.034(4) 0.027(4) -0.004(3) -0.009(3) 0.022(4)
C45 0.054(5) 0.035(5) 0.051(5) -0.021(4) -0.026(4) 0.034(4)
C86 0.078(6) 0.025(5) 0.058(6) -0.002(4) 0.001(5) 0.014(4)
O9 0.046(3) 0.018(2) 0.024(3) -0.003(2) -0.019(2) 0.007(2)
C85 0.032(4) 0.021(4) 0.040(5) 0.007(3) 0.005(4) 0.007(4)
C81 0.041(5) 0.026(4) 0.031(5) 0.018(4) 0.001(4) 0.001(4)
C51 0.037(5) 0.056(5) 0.016(4) 0.010(4) 0.000(3) 0.028(4)
C27 0.044(5) 0.042(5) 0.044(5) -0.001(4) 0.008(4) 0.022(4)
C89 0.044(5) 0.051(5) 0.062(6) 0.017(4) -0.008(4) 0.025(4)
C44 0.044(5) 0.043(5) 0.024(4) -0.004(4) -0.002(4) 0.023(4)
C88 0.025(4) 0.053(5) 0.051(5) 0.029(4) 0.010(4) 0.023(4)
C83 0.028(4) 0.058(5) 0.058(5) 0.032(4) 0.017(4) 0.024(4)
C59 0.031(5) 0.058(6) 0.056(5) 0.020(4) 0.000(4) 0.012(4)
C68 0.034(4) 0.032(4) 0.042(5) 0.008(4) 0.008(4) 0.021(4)
C50 0.027(4) 0.029(4) 0.019(4) 0.005(3) 0.008(3) 0.018(3)
C57 0.044(5) 0.035(4) 0.039(5) 0.009(4) 0.002(4) 0.017(4)
C79 0.012(3) 0.028(4) 0.020(4) 0.004(3) -0.003(3) 0.002(3)
C65 0.027(4) 0.020(4) 0.027(4) -0.011(3) -0.012(3) 0.012(3)
C63 0.014(4) 0.011(3) 0.038(5) 0.001(3) -0.003(3) 0.006(3)
C64 0.018(4) 0.008(3) 0.024(4) 0.005(3) -0.005(3) 0.002(3)
C72 0.026(4) 0.024(4) 0.015(4) -0.006(3) -0.008(3) 0.007(3)
C60 0.048(6) 0.065(6) 0.079(7) -0.001(5) 0.020(5) 0.025(5)
C56 0.069(6) 0.056(5) 0.069(6) -0.004(5) 0.005(5) 0.049(5)
C61 0.026(4) 0.018(4) 0.031(4) 0.009(3) 0.004(3) 0.009(3)
C74 0.032(4) 0.020(4) 0.046(5) 0.004(3) 0.001(4) 0.014(3)
C52 0.028(4) 0.052(5) 0.035(5) 0.007(4) -0.006(4) 0.017(4)
C75 0.041(5) 0.024(4) 0.056(5) 0.001(4) -0.004(4) 0.021(4)
C73 0.020(4) 0.031(4) 0.022(4) 0.002(3) 0.001(3) 0.014(3)
C26 0.032(4) 0.046(5) 0.041(5) -0.005(4) 0.008(4) 0.013(4)
C76 0.042(5) 0.039(5) 0.045(5) 0.005(4) -0.001(4) 0.030(4)
C46 0.036(5) 0.023(4) 0.050(5) 0.002(4) -0.010(4) 0.009(4)
C80 0.041(4) 0.023(4) 0.027(4) 0.000(3) -0.010(4) 0.016(4)
C82 0.018(4) 0.050(5) 0.051(5) 0.008(4) 0.002(4) 0.005(4)
C87 0.059(5) 0.037(5) 0.044(5) 0.000(4) -0.004(4) 0.032(4)
C67 0.022(4) 0.023(4) 0.036(5) -0.013(3) -0.014(3) 0.009(3)

loop_
_atom_type_symbol
_atom_type_description
_atom_type_scat_dispersion_real
_atom_type_scat_dispersion_imag
_atom_type_scat_source
C C 0.0033 0.0016 'International Tables Vol C Tables 4.2.6.8 and 6.1.1.4'
H H 0.0000 0.0000 'International Tables Vol C Tables 4.2.6.8 and 6.1.1.4'
N N 0.0061 0.0033 'International Tables Vol C Tables 4.2.6.8 and 6.1.1.4'
O O 0.0106 0.0060 'International Tables Vol C Tables 4.2.6.8 and 6.1.1.4'
Cl Cl 0.1484 0.1585 'International Tables Vol C Tables 4.2.6.8 and 6.1.1.4'

loop_
_geom_angle_atom_site_label_1
_geom_angle_atom_site_label_2
_geom_angle_atom_site_label_3
_geom_angle
C6 C7 C8 120.5(6)
C6 C7 Cl1 120.9(5)
C8 C7 Cl1 118.6(5)
C10 C11 C6 120.4(6)
C10 C11 C12 126.3(6)
C6 C11 C12 113.3(6)
C7 C6 C11 119.7(6)
C7 C6 C5 126.0(6)
C11 C6 C5 114.3(5)
C16 C17 C18 121.5(6)
C16 C17 Cl2 118.6(5)
C18 C17 Cl2 119.9(5)
C3 C4 C1 103.6(5)
C3 C4 C5 112.9(5)
C1 C4 C5 110.5(5)
C13 C18 C17 117.9(6)
C13 C18 C5 115.0(5)
C17 C18 C5 127.1(6)
C18 C13 C14 121.9(6)
C18 C13 C12 113.7(6)
C14 C13 C12 124.4(6)
C18 C5 C6 107.6(5)
C18 C5 C4 104.9(5)
C6 C5 C4 104.0(5)
C3 N1 C2 111.3(5)
C3 N1 C19 126.1(5)
C2 N1 C19 122.1(5)
C15 C14 C13 118.4(6)
O3 C12 C11 111.3(5)
O3 C12 C13 114.5(5)
C11 C12 C13 107.9(5)
O3 C12 C1 111.9(5)
C11 C12 C1 105.2(5)
C13 C12 C1 105.4(5)
C2 C1 C4 107.6(5)
C2 C1 C12 110.4(5)
C4 C1 C12 110.4(5)
C22 C21 C20 122.5(6)
C9 C8 C7 118.9(6)
O2 C3 N1 122.6(6)
O2 C3 C4 127.6(6)
N1 C3 C4 109.8(5)
C19 C20 C21 115.4(6)
C19 C20 C25 124.0(6)
C21 C20 C25 120.6(6)
C24 C28 C29 111.9(6)
C24 C28 C30 109.8(5)
C29 C28 C30 110.9(6)
C16 C15 C14 121.3(6)
C23 C24 C19 115.4(6)
C23 C24 C28 122.5(6)
C19 C24 C28 122.0(5)
C20 C19 C24 124.3(6)
C20 C19 N1 118.8(6)
C24 C19 N1 116.9(6)
C20 C25 C27 112.0(5)
C20 C25 C26 113.1(5)
C27 C25 C26 108.3(5)
C9 C10 C11 118.0(7)
C8 C9 C10 122.5(7)
C23 C22 C21 119.1(6)
O1 C2 N1 124.0(6)
O1 C2 C1 128.2(6)
N1 C2 C1 107.7(5)
C22 C23 C24 123.2(6)
C15 C16 C17 119.0(6)
C33 N2 C32 113.2(5)
C33 N2 C49 124.6(5)
C32 N2 C49 121.9(5)
C36 C37 C38 122.5(6)
C36 C37 Cl3 119.0(5)
C38 C37 Cl3 118.4(5)
C36 C41 C40 120.7(6)
C36 C41 C42 115.2(5)
C40 C41 C42 124.1(6)
C44 C43 C48 121.5(6)
C44 C43 C42 125.5(6)
C48 C43 C42 112.9(6)
C48 C35 C34 106.0(5)
C48 C35 C36 106.0(5)
C34 C35 C36 103.9(5)
O6 C42 C41 111.8(5)
O6 C42 C43 113.8(5)
C41 C42 C43 106.7(5)
O6 C42 C31 112.5(5)
C41 C42 C31 104.0(5)
C43 C42 C31 107.3(5)
C50 C49 C54 123.8(6)
C50 C49 N2 117.6(5)
C54 C49 N2 118.6(6)
C37 C36 C41 118.6(6)
C37 C36 C35 128.4(6)
C41 C36 C35 113.0(5)
C41 C40 C39 118.3(6)
O5 C33 N2 123.8(6)
O5 C33 C34 128.0(6)
N2 C33 C34 108.2(6)
C38 C39 C40 120.8(7)
C33 C34 C31 105.4(5)
C33 C34 C35 112.0(5)
C31 C34 C35 110.2(5)
C52 C53 C54 119.6(7)
C59 C58 C60 111.4(6)
C59 C58 C54 112.8(6)
C60 C58 C54 109.8(5)
C46 C47 C48 122.1(6)
C46 C47 Cl4 118.2(5)
C48 C47 Cl4 119.7(5)
C39 C38 C37 119.0(6)
C32 C31 C34 105.4(5)
C32 C31 C42 111.3(5)
C34 C31 C42 110.6(5)
C43 C48 C47 117.5(6)
C43 C48 C35 116.1(5)
C47 C48 C35 126.3(6)
O4 C32 N2 124.6(6)
O4 C32 C31 127.5(6)
N2 C32 C31 107.8(6)
C53 C54 C49 118.9(6)
C53 C54 C58 121.2(6)
C49 C54 C58 119.9(6)
C83 C84 C79 116.2(6)
C83 C84 C88 120.9(6)
C79 C84 C88 122.8(6)
C62 N3 C63 113.3(5)
C62 N3 C79 122.6(5)
C63 N3 C79 124.1(5)
C69 C70 C71 118.4(6)
C67 C66 C71 119.9(6)
C67 C66 C65 127.2(6)
C71 C66 C65 112.9(5)
C77 C78 C73 118.1(6)
C77 C78 C65 127.8(6)
C73 C78 C65 114.1(6)
C66 C71 C70 120.1(6)
C66 C71 C72 115.0(6)
C70 C71 C72 124.8(6)
C78 C77 C76 122.8(6)
C78 C77 Cl6 119.7(5)
C76 C77 Cl6 117.5(5)
C68 C69 C70 122.8(7)
O7 C62 N3 123.9(6)
O7 C62 C61 127.0(6)
N3 C62 C61 109.1(6)
C50 C55 C57 112.2(5)
C50 C55 C56 113.2(6)
C57 C55 C56 110.3(6)
C44 C45 C46 120.9(6)
C80 C85 C87 111.0(6)
C80 C85 C86 113.9(6)
C87 C85 C86 109.9(6)
C82 C81 C80 122.0(7)
C52 C51 C50 120.8(6)
C43 C44 C45 120.0(7)
C89 C88 C90 112.7(6)
C89 C88 C84 112.1(6)
C90 C88 C84 109.7(6)
C84 C83 C82 120.8(7)
C69 C68 C67 117.1(6)
C49 C50 C51 115.2(6)
C49 C50 C55 125.0(6)
C51 C50 C55 119.7(6)
C80 C79 C84 125.5(6)
C80 C79 N3 118.3(6)
C84 C79 N3 116.2(5)
C78 C65 C66 105.7(5)
C78 C65 C64 107.3(5)
C66 C65 C64 104.7(5)
O8 C63 N3 124.7(6)
O8 C63 C64 128.9(6)
N3 C63 C64 106.5(5)
C61 C64 C63 105.8(5)
C61 C64 C65 109.5(5)
C63 C64 C65 111.5(5)
O9 C72 C71 111.2(5)
O9 C72 C61 112.9(5)
C71 C72 C61 104.5(5)
O9 C72 C73 114.3(5)
C71 C72 C73 105.8(5)
C61 C72 C73 107.6(5)
C62 C61 C72 111.7(5)
C62 C61 C64 105.3(5)
C72 C61 C64 111.4(5)
C75 C74 C73 118.9(6)
C53 C52 C51 121.7(7)
C74 C75 C76 121.1(6)
C78 C73 C74 121.7(6)
C78 C73 C72 113.9(5)
C74 C73 C72 124.3(6)
C77 C76 C75 117.4(6)
C47 C46 C45 118.1(7)
C79 C80 C81 115.5(6)
C79 C80 C85 123.6(6)
C81 C80 C85 120.9(6)
C81 C82 C83 120.0(7)
C66 C67 C68 121.5(6)
C66 C67 Cl5 120.9(6)
C68 C67 Cl5 117.5(5)

loop_
_geom_bond_atom_site_label_1
_geom_bond_atom_site_label_2
_geom_bond_distance
Cl1 C7 1.736(6)
Cl2 C17 1.762(6)
O2 C3 1.227(7)
O3 C12 1.391(7)
C7 C6 1.373(8)
C7 C8 1.396(9)
C11 C10 1.398(9)
C11 C6 1.401(8)
C11 C12 1.500(8)
C6 C5 1.520(8)
C17 C16 1.391(8)
C17 C18 1.393(8)
C4 C3 1.514(8)
C4 C1 1.515(7)
C4 C5 1.577(7)
C18 C13 1.379(8)
C18 C5 1.505(8)
C13 C14 1.395(8)
C13 C12 1.505(8)
N1 C3 1.401(7)
N1 C2 1.413(7)
N1 C19 1.440(7)
C14 C15 1.385(9)
C12 C1 1.591(8)
C1 C2 1.495(8)
C21 C22 1.376(8)
C21 C20 1.412(8)
C8 C9 1.372(9)
C20 C19 1.395(8)
C20 C25 1.499(8)
O1 C2 1.197(6)
C28 C24 1.517(8)
C28 C29 1.520(8)
C28 C30 1.520(8)
C15 C16 1.374(9)
C24 C23 1.391(8)
C24 C19 1.415(8)
C25 C27 1.519(8)
C25 C26 1.557(8)
C10 C9 1.379(8)
C22 C23 1.367(8)
Cl3 C37 1.762(6)
Cl4 C47 1.754(7)
N2 C33 1.409(7)
N2 C32 1.413(8)
N2 C49 1.458(7)
O4 C32 1.208(7)
C37 C36 1.356(8)
C37 C38 1.380(8)
C41 C36 1.387(8)
C41 C40 1.398(8)
C41 C42 1.500(8)
O5 C33 1.223(7)
O6 C42 1.404(7)
C43 C44 1.369(8)
C43 C48 1.388(8)
C43 C42 1.516(8)
C35 C48 1.497(8)
C35 C34 1.558(8)
C35 C36 1.563(8)
C42 C31 1.562(8)
C49 C50 1.395(8)
C49 C54 1.401(9)
C40 C39 1.403(9)
C33 C34 1.513(9)
C39 C38 1.362(9)
C34 C31 1.548(8)
C53 C52 1.378(9)
C53 C54 1.383(9)
C58 C59 1.500(9)
C58 C60 1.536(9)
C58 C54 1.563(8)
C47 C46 1.384(9)
C47 C48 1.402(8)
C31 C32 1.519(8)
Cl5 C67 1.752(6)
Cl6 C77 1.755(6)
C84 C83 1.379(9)
C84 C79 1.413(9)
C84 C88 1.536(9)
O8 C63 1.178(7)
N3 C62 1.417(8)
N3 C63 1.418(7)
N3 C79 1.454(7)
C70 C69 1.381(9)
C70 C71 1.399(9)
C66 C67 1.358(8)
C66 C71 1.396(9)
C66 C65 1.549(9)
C78 C77 1.370(8)
C78 C73 1.391(8)
C78 C65 1.511(8)
C90 C88 1.518(10)
C71 C72 1.491(9)
C77 C76 1.401(8)
C69 C68 1.378(9)
C62 O7 1.217(7)
C62 C61 1.504(8)
C55 C50 1.492(8)
C55 C57 1.515(8)
C55 C56 1.541(9)
C45 C44 1.379(9)
C45 C46 1.392(9)
C86 C85 1.541(9)
O9 C72 1.403(7)
C85 C80 1.484(9)
C85 C87 1.523(9)
C81 C82 1.370(9)
C81 C80 1.408(9)
C51 C52 1.387(9)
C51 C50 1.434(8)
C89 C88 1.510(8)
C83 C82 1.414(9)
C68 C67 1.418(9)
C79 C80 1.377(8)
C65 C64 1.567(8)
C63 C64 1.551(8)
C64 C61 1.546(8)
C72 C61 1.538(8)
C72 C73 1.540(8)
C74 C75 1.380(9)
C74 C73 1.396(8)
C75 C76 1.411(9)

loop_
_geom_torsion_atom_site_label_1
_geom_torsion_atom_site_label_2
_geom_torsion_atom_site_label_3
_geom_torsion_atom_site_label_4
_geom_torsion
C8 C7 C6 C11 -1.2(9)
Cl1 C7 C6 C11 177.1(5)
C8 C7 C6 C5 -178.3(6)
Cl1 C7 C6 C5 0.0(9)
C10 C11 C6 C7 3.0(9)
C12 C11 C6 C7 -179.7(5)
C10 C11 C6 C5 -179.5(5)
C12 C11 C6 C5 -2.2(7)
C16 C17 C18 C13 -0.6(9)
Cl2 C17 C18 C13 -178.0(5)
C16 C17 C18 C5 178.0(6)
Cl2 C17 C18 C5 0.6(8)
C17 C18 C13 C14 0.5(9)
C5 C18 C13 C14 -178.2(5)
C17 C18 C13 C12 179.2(5)
C5 C18 C13 C12 0.4(8)
C13 C18 C5 C6 51.1(7)
C17 C18 C5 C6 -127.5(6)
C13 C18 C5 C4 -59.2(6)
C17 C18 C5 C4 122.1(6)
C7 C6 C5 C18 127.3(6)
C11 C6 C5 C18 -49.9(7)
C7 C6 C5 C4 -121.7(6)
C11 C6 C5 C4 61.0(6)
C3 C4 C5 C18 -59.1(6)
C1 C4 C5 C18 56.3(6)
C3 C4 C5 C6 -172.0(5)
C1 C4 C5 C6 -56.6(6)
C18 C13 C14 C15 0.2(9)
C12 C13 C14 C15 -178.3(6)
C10 C11 C12 O3 -2.2(9)
C6 C11 C12 O3 -179.3(5)
C10 C11 C12 C13 -128.6(7)
C6 C11 C12 C13 54.3(7)
C10 C11 C12 C1 119.3(7)
C6 C11 C12 C1 -57.8(6)
C18 C13 C12 O3 -178.3(5)
C14 C13 C12 O3 0.3(9)
C18 C13 C12 C11 -53.7(7)
C14 C13 C12 C11 124.9(6)
C18 C13 C12 C1 58.2(6)
C14 C13 C12 C1 -123.2(6)
C3 C4 C1 C2 0.2(6)
C5 C4 C1 C2 -120.9(5)
C3 C4 C1 C12 120.7(5)
C5 C4 C1 C12 -0.4(6)
O3 C12 C1 C2 -62.4(6)
C11 C12 C1 C2 176.6(5)
C13 C12 C1 C2 62.7(6)
O3 C12 C1 C4 178.8(5)
C11 C12 C1 C4 57.8(6)
C13 C12 C1 C4 -56.1(6)
C6 C7 C8 C9 0.0(10)
Cl1 C7 C8 C9 -178.4(5)
C2 N1 C3 O2 -177.6(6)
C19 N1 C3 O2 -5.9(10)
C2 N1 C3 C4 1.2(7)
C19 N1 C3 C4 172.9(5)
C1 C4 C3 O2 177.9(6)
C5 C4 C3 O2 -62.6(8)
C1 C4 C3 N1 -0.8(6)
C5 C4 C3 N1 118.6(5)
C22 C21 C20 C19 1.0(9)
C22 C21 C20 C25 -176.7(6)
C13 C14 C15 C16 -0.9(10)
C29 C28 C24 C23 48.0(8)
C30 C28 C24 C23 -75.6(7)
C29 C28 C24 C19 -135.4(6)
C30 C28 C24 C19 101.1(7)
C21 C20 C19 C24 -1.4(9)
C25 C20 C19 C24 176.2(6)
C21 C20 C19 N1 177.5(5)
C25 C20 C19 N1 -4.9(9)
C23 C24 C19 C20 1.7(9)
C28 C24 C19 C20 -175.2(6)
C23 C24 C19 N1 -177.3(5)
C28 C24 C19 N1 5.8(8)
C3 N1 C19 C20 85.8(7)
C2 N1 C19 C20 -103.3(7)
C3 N1 C19 C24 -95.1(7)
C2 N1 C19 C24 75.7(7)
C19 C20 C25 C27 -99.4(7)
C21 C20 C25 C27 78.1(7)
C19 C20 C25 C26 137.8(6)
C21 C20 C25 C26 -44.7(8)
C6 C11 C10 C9 -3.5(9)
C12 C11 C10 C9 179.6(6)
C7 C8 C9 C10 -0.5(10)
C11 C10 C9 C8 2.3(10)
C20 C21 C22 C23 -0.9(10)
C3 N1 C2 O1 -179.2(6)
C19 N1 C2 O1 8.8(9)
C3 N1 C2 C1 -1.0(7)
C19 N1 C2 C1 -173.1(5)
C4 C1 C2 O1 178.5(6)
C12 C1 C2 O1 58.0(8)
C4 C1 C2 N1 0.4(6)
C12 C1 C2 N1 -120.0(5)
C21 C22 C23 C24 1.1(10)
C19 C24 C23 C22 -1.5(9)
C28 C24 C23 C22 175.4(6)
C14 C15 C16 C17 0.8(10)
C18 C17 C16 C15 0.0(9)
Cl2 C17 C16 C15 177.3(5)
C36 C41 C42 O6 179.2(5)
C40 C41 C42 O6 -2.4(9)
C36 C41 C42 C43 54.1(7)
C40 C41 C42 C43 -127.4(6)
C36 C41 C42 C31 -59.1(7)
C40 C41 C42 C31 119.3(6)
C44 C43 C42 O6 -0.6(9)
C48 C43 C42 O6 -178.2(5)
C44 C43 C42 C41 123.3(7)
C48 C43 C42 C41 -54.4(7)
C44 C43 C42 C31 -125.7(7)
C48 C43 C42 C31 56.6(7)
C33 N2 C49 C50 87.8(7)
C32 N2 C49 C50 -99.1(6)
C33 N2 C49 C54 -92.8(7)
C32 N2 C49 C54 80.2(7)
C38 C37 C36 C41 0.5(10)
Cl3 C37 C36 C41 178.7(5)
C38 C37 C36 C35 -178.8(6)
Cl3 C37 C36 C35 -0.6(9)
C40 C41 C36 C37 1.1(9)
C42 C41 C36 C37 179.6(5)
C40 C41 C36 C35 -179.5(6)
C42 C41 C36 C35 -1.0(8)
C48 C35 C36 C37 127.9(7)
C34 C35 C36 C37 -120.5(7)
C48 C35 C36 C41 -51.4(7)
C34 C35 C36 C41 60.1(6)
C36 C41 C40 C39 -1.1(9)
C42 C41 C40 C39 -179.4(6)
C32 N2 C33 O5 178.1(6)
C49 N2 C33 O5 -8.3(9)
C32 N2 C33 C34 0.1(7)
C49 N2 C33 C34 173.7(5)
C41 C40 C39 C38 -0.6(10)
O5 C33 C34 C31 -177.4(6)
N2 C33 C34 C31 0.6(6)
O5 C33 C34 C35 -57.5(8)
N2 C33 C34 C35 120.5(5)
C48 C35 C34 C33 -61.1(6)
C36 C35 C34 C33 -172.6(5)
C48 C35 C34 C31 55.9(6)
C36 C35 C34 C31 -55.6(6)
C40 C39 C38 C37 2.2(11)
C36 C37 C38 C39 -2.2(10)
Cl3 C37 C38 C39 179.6(5)
C33 C34 C31 C32 -1.0(6)
C35 C34 C31 C32 -122.0(5)
C33 C34 C31 C42 119.4(5)
C35 C34 C31 C42 -1.6(7)
O6 C42 C31 C32 -63.2(6)
C41 C42 C31 C32 175.6(5)
C43 C42 C31 C32 62.8(7)
O6 C42 C31 C34 -180.0(5)
C41 C42 C31 C34 58.8(6)
C43 C42 C31 C34 -54.0(6)
C44 C43 C48 C47 0.3(9)
C42 C43 C48 C47 178.0(5)
C44 C43 C48 C35 -176.9(6)
C42 C43 C48 C35 0.8(7)
C46 C47 C48 C43 -1.3(9)
Cl4 C47 C48 C43 -179.8(4)
C46 C47 C48 C35 175.6(6)
Cl4 C47 C48 C35 -2.9(8)
C34 C35 C48 C43 -58.4(6)
C36 C35 C48 C43 51.6(7)
C34 C35 C48 C47 124.7(6)
C36 C35 C48 C47 -125.3(6)
C33 N2 C32 O4 -177.8(6)
C49 N2 C32 O4 8.4(9)
C33 N2 C32 C31 -0.7(7)
C49 N2 C32 C31 -174.5(5)
C34 C31 C32 O4 178.0(6)
C42 C31 C32 O4 58.1(8)
C34 C31 C32 N2 1.1(6)
C42 C31 C32 N2 -118.9(5)
C52 C53 C54 C49 -0.5(9)
C52 C53 C54 C58 177.4(6)
C50 C49 C54 C53 1.0(9)
N2 C49 C54 C53 -178.3(5)
C50 C49 C54 C58 -176.9(6)
N2 C49 C54 C58 3.8(8)
C59 C58 C54 C53 41.8(8)
C60 C58 C54 C53 -83.1(8)
C59 C58 C54 C49 -140.3(6)
C60 C58 C54 C49 94.7(7)
C67 C66 C71 C70 1.5(9)
C65 C66 C71 C70 -178.3(5)
C67 C66 C71 C72 -179.5(5)
C65 C66 C71 C72 0.7(8)
C69 C70 C71 C66 -0.4(9)
C69 C70 C71 C72 -179.3(6)
C73 C78 C77 C76 -2.2(9)
C65 C78 C77 C76 175.9(6)
C73 C78 C77 Cl6 179.1(5)
C65 C78 C77 Cl6 -2.8(9)
C71 C70 C69 C68 -2.2(10)
C63 N3 C62 O7 -175.2(6)
C79 N3 C62 O7 8.3(9)
C63 N3 C62 C61 1.3(7)
C79 N3 C62 C61 -175.2(5)
C48 C43 C44 C45 0.8(10)
C42 C43 C44 C45 -176.7(6)
C46 C45 C44 C43 -0.9(10)
C83 C84 C88 C89 53.9(9)
C79 C84 C88 C89 -126.7(7)
C83 C84 C88 C90 -72.1(8)
C79 C84 C88 C90 107.2(8)
C79 C84 C83 C82 1.3(10)
C88 C84 C83 C82 -179.3(7)
C70 C69 C68 C67 3.6(10)
C54 C49 C50 C51 -1.0(9)
N2 C49 C50 C51 178.3(5)
C54 C49 C50 C55 176.2(6)
N2 C49 C50 C55 -4.5(9)
C52 C51 C50 C49 0.5(9)
C52 C51 C50 C55 -176.8(6)
C57 C55 C50 C49 -100.7(7)
C56 C55 C50 C49 133.7(7)
C57 C55 C50 C51 76.3(7)
C56 C55 C50 C51 -49.2(8)
C83 C84 C79 C80 -0.1(10)
C88 C84 C79 C80 -179.5(6)
C83 C84 C79 N3 -179.8(6)
C88 C84 C79 N3 0.8(9)
C62 N3 C79 C80 -94.0(7)
C63 N3 C79 C80 89.9(7)
C62 N3 C79 C84 85.7(7)
C63 N3 C79 C84 -90.5(7)
C77 C78 C65 C66 -125.0(7)
C73 C78 C65 C66 53.2(7)
C77 C78 C65 C64 123.7(7)
C73 C78 C65 C64 -58.2(7)
C67 C66 C65 C78 125.5(7)
C71 C66 C65 C78 -54.7(7)
C67 C66 C65 C64 -121.3(7)
C71 C66 C65 C64 58.4(6)
C62 N3 C63 O8 177.6(6)
C79 N3 C63 O8 -5.9(9)
C62 N3 C63 C64 -2.7(6)
C79 N3 C63 C64 173.8(5)
O8 C63 C64 C61 -177.4(6)
N3 C63 C64 C61 3.0(6)
O8 C63 C64 C65 -58.4(8)
N3 C63 C64 C65 122.0(5)
C78 C65 C64 C61 56.6(6)
C66 C65 C64 C61 -55.4(6)
C78 C65 C64 C63 -60.1(6)
C66 C65 C64 C63 -172.2(5)
C66 C71 C72 O9 177.8(5)
C70 C71 C72 O9 -3.3(8)
C66 C71 C72 C61 -60.1(7)
C70 C71 C72 C61 118.8(6)
C66 C71 C72 C73 53.3(7)
C70 C71 C72 C73 -127.8(6)
O7 C62 C61 C72 56.0(9)
N3 C62 C61 C72 -120.4(5)
O7 C62 C61 C64 177.1(6)
N3 C62 C61 C64 0.7(7)
O9 C72 C61 C62 -63.1(7)
C71 C72 C61 C62 176.0(5)
C73 C72 C61 C62 63.9(7)
O9 C72 C61 C64 179.4(5)
C71 C72 C61 C64 58.5(6)
C73 C72 C61 C64 -53.6(6)
C63 C64 C61 C62 -2.2(6)
C65 C64 C61 C62 -122.5(5)
C63 C64 C61 C72 119.1(5)
C65 C64 C61 C72 -1.3(6)
C54 C53 C52 C51 0.0(10)
C50 C51 C52 C53 0.0(10)
C73 C74 C75 C76 0.0(10)
C77 C78 C73 C74 2.3(9)
C65 C78 C73 C74 -176.0(6)
C77 C78 C73 C72 179.1(5)
C65 C78 C73 C72 0.7(7)
C75 C74 C73 C78 -1.3(9)
C75 C74 C73 C72 -177.7(6)
O9 C72 C73 C78 -177.4(5)
C71 C72 C73 C78 -54.8(7)
C61 C72 C73 C78 56.4(7)
O9 C72 C73 C74 -0.8(9)
C71 C72 C73 C74 121.8(6)
C61 C72 C73 C74 -126.9(6)
C78 C77 C76 C75 0.9(10)
Cl6 C77 C76 C75 179.7(5)
C74 C75 C76 C77 0.2(10)
C48 C47 C46 C45 1.1(10)
Cl4 C47 C46 C45 179.7(5)
C44 C45 C46 C47 0.0(10)
C84 C79 C80 C81 -1.3(10)
N3 C79 C80 C81 178.4(5)
C84 C79 C80 C85 178.2(6)
N3 C79 C80 C85 -2.2(9)
C82 C81 C80 C79 1.6(10)
C82 C81 C80 C85 -177.9(6)
C87 C85 C80 C79 -105.5(7)
C86 C85 C80 C79 129.8(7)
C87 C85 C80 C81 73.9(8)
C86 C85 C80 C81 -50.7(9)
C80 C81 C82 C83 -0.5(11)
C84 C83 C82 C81 -1.0(11)
C71 C66 C67 C68 -0.1(10)
C65 C66 C67 C68 179.7(6)
C71 C66 C67 Cl5 177.5(5)
C65 C66 C67 Cl5 -2.8(9)
C69 C68 C67 C66 -2.4(10)
C69 C68 C67 Cl5 179.9(5)
